data_7134507
loop_
_publ_author_name
'Munshi, Sandip'
'Ravel-Massol, Rapha\"el'
'Garcia-Serres, Ricardo'
'Suaud, Nicolas'
'Maurice, R\'emi'
'Saffon-Merceron, Nathalie'
'M\'ezailles, Nicolas'
'Fustier-Boutignon, Marie'

_publ_section_title
;
 Freed from iron: easy release of a stable ketene from the reaction of CO
 with di-iron bis-\m2-alkylidenes
;
_journal_issue 48
_journal_name_full 'Chemical Communications'
_journal_page_first 8687
_journal_page_last 8690
_journal_paper_doi 10.1039/D5CC02019K
_journal_volume 61
_journal_year 2025
_chemical_formula_sum 'C31 H20 Fe2 O6 P2 S2'
_chemical_formula_weight 726.23
_space_group_crystal_system triclinic
_space_group_IT_number 2
_space_group_name_Hall '-P 1'
_space_group_name_H-M_alt 'P -1'
_atom_sites_solution_hydrogens geom
_atom_sites_solution_primary dual
_audit_creation_method SHELXL-2019/2
_audit_update_record
;
2025-02-18 deposited with the CCDC.	2025-05-06 downloaded from the CCDC.
;
_cell_angle_alpha 86.072(5)
_cell_angle_beta 71.586(5)
_cell_angle_gamma 89.707(5)
_cell_formula_units_Z 4
_cell_length_a 12.259(3)
_cell_length_b 15.825(3)
_cell_length_c 16.510(4)
_cell_measurement_reflns_used 5307
_cell_measurement_temperature 193(2)
_cell_measurement_theta_max 18.71
_cell_measurement_theta_min 2.20
_cell_volume 3031.3(12)
_computing_cell_refinement 'Bruker SAINT'
_computing_data_collection 'Bruker APEX2'
_computing_data_reduction 'Bruker SAINT'
_computing_molecular_graphics 'Bruker SHELXTL'
_computing_publication_material 'Bruker SHELXTL'
_computing_structure_refinement 'SHELXL-2019/2 (Sheldrick, 2019)'
_computing_structure_solution 'SHELXT (Sheldrick 2015)'
_diffrn_ambient_temperature 193(2)
_diffrn_measured_fraction_theta_full 0.995
_diffrn_measured_fraction_theta_max 0.995
_diffrn_measurement_device_type 'Bruker kappa APEX-II CCD Quazar'
_diffrn_measurement_method 'Phi and omega scans'
_diffrn_radiation_type MoK\a
_diffrn_radiation_wavelength 0.71073
_diffrn_reflns_av_R_equivalents 0.1682
_diffrn_reflns_av_unetI/netI 0.1325
_diffrn_reflns_Laue_measured_fraction_full 0.995
_diffrn_reflns_Laue_measured_fraction_max 0.995
_diffrn_reflns_limit_h_max 14
_diffrn_reflns_limit_h_min -14
_diffrn_reflns_limit_k_max 15
_diffrn_reflns_limit_k_min -18
_diffrn_reflns_limit_l_max 19
_diffrn_reflns_limit_l_min -19
_diffrn_reflns_number 81304
_diffrn_reflns_point_group_measured_fraction_full 0.995
_diffrn_reflns_point_group_measured_fraction_max 0.995
_diffrn_reflns_theta_full 24.815
_diffrn_reflns_theta_max 24.815
_diffrn_reflns_theta_min 1.290
_diffrn_source 'Incoatec microfocus sealed tube'
_exptl_absorpt_coefficient_mu 1.244
_exptl_absorpt_correction_T_max 0.7144
_exptl_absorpt_correction_T_min 0.6593
_exptl_absorpt_correction_type multi-scan
_exptl_absorpt_process_details 'SADABS (Bruker-AXS)'
_exptl_crystal_colour red
_exptl_crystal_density_diffrn 1.591
_exptl_crystal_description block
_exptl_crystal_F_000 1472
_exptl_crystal_size_max 0.060
_exptl_crystal_size_mid 0.050
_exptl_crystal_size_min 0.040
_refine_diff_density_max 0.896
_refine_diff_density_min -0.641
_refine_diff_density_rms 0.123
_refine_ls_extinction_method none
_refine_ls_goodness_of_fit_ref 1.071
_refine_ls_hydrogen_treatment constr
_refine_ls_matrix_type full
_refine_ls_number_parameters 775
_refine_ls_number_reflns 10431
_refine_ls_number_restraints 0
_refine_ls_restrained_S_all 1.071
_refine_ls_R_factor_all 0.1648
_refine_ls_R_factor_gt 0.0823
_refine_ls_shift/su_max 0.000
_refine_ls_shift/su_mean 0.000
_refine_ls_structure_factor_coef Fsqd
_refine_ls_weighting_details 'w=1/[\s^2^(Fo^2^)+(0.0450P)^2^+25.0232P] where P=(Fo^2^+2Fc^2^)/3'
_refine_ls_weighting_scheme calc
_refine_ls_wR_factor_gt 0.1606
_refine_ls_wR_factor_ref 0.1938
_reflns_Friedel_coverage 0.000
_reflns_number_gt 5888
_reflns_number_total 10431
_reflns_threshold_expression 'I > 2\s(I)'
_cod_data_source_file d5cc02019k2.cif
_cod_data_source_block 3
_cod_depositor_comments 'Adding full bibliography for 7134507--7134508.cif.'
_cod_original_cell_volume 3031.1(11)
_cod_database_code 7134507
_shelx_shelxl_version_number 2019/2
_shelx_space_group_comment
; 
The symmetry employed for this shelxl refinement is uniquely defined 
by the following loop, which should always be used as a source of 
symmetry information in preference to the above space-group names. 
They are only intended as comments. 
;
_shelx_estimated_absorpt_t_min 0.929
_shelx_estimated_absorpt_t_max 0.952

loop_
_space_group_symop_operation_xyz
'x, y, z'
'-x, -y, -z'

loop_
_atom_site_label
_atom_site_type_symbol
_atom_site_fract_x
_atom_site_fract_y
_atom_site_fract_z
_atom_site_U_iso_or_equiv
_atom_site_adp_type
_atom_site_occupancy
_atom_site_site_symmetry_order
_atom_site_calc_flag
_atom_site_refinement_flags_posn
_atom_site_refinement_flags_adp
_atom_site_refinement_flags_occupancy
_atom_site_disorder_assembly
_atom_site_disorder_group
Fe1 Fe -0.21766(11) 0.76472(9) 0.77484(8) 0.0310(4) Uani 1 1 d . . . . .
Fe2 Fe -0.18139(11) 0.63241(9) 0.68268(8) 0.0314(4) Uani 1 1 d . . . . .
Fe3 Fe 0.60108(12) 0.12007(9) 0.84442(8) 0.0313(4) Uani 1 1 d . . . . .
Fe4 Fe 0.68098(11) 0.25890(9) 0.75032(9) 0.0327(4) Uani 1 1 d . . . . .
P1 P -0.0543(2) 0.66289(15) 0.82431(14) 0.0246(5) Uani 1 1 d . . . . .
P2 P 0.0251(2) 0.73295(16) 0.62665(15) 0.0274(6) Uani 1 1 d . . . . .
P3 P 0.4052(2) 0.22919(16) 0.87067(15) 0.0287(6) Uani 1 1 d . . . . .
P4 P 0.5234(2) 0.18214(16) 0.67796(15) 0.0298(6) Uani 1 1 d . . . . .
S1 S -0.2075(2) 0.69234(16) 0.90533(15) 0.0324(6) Uani 1 1 d . . . . .
S2 S -0.0681(2) 0.70721(17) 0.55060(15) 0.0359(6) Uani 1 1 d . . . . .
S3 S 0.4654(2) 0.18424(16) 0.96420(15) 0.0353(6) Uani 1 1 d . . . . .
S4 S 0.6846(2) 0.21857(17) 0.61141(15) 0.0369(6) Uani 1 1 d . . . . .
O1 O -0.1732(7) 0.9214(5) 0.8461(5) 0.061(2) Uani 1 1 d . . . . .
O2 O -0.4705(6) 0.7495(6) 0.8377(5) 0.076(3) Uani 1 1 d . . . . .
O3 O -0.2346(7) 0.8636(5) 0.6244(5) 0.065(2) Uani 1 1 d . . . . .
O4 O -0.3080(7) 0.5298(6) 0.8362(5) 0.066(2) Uani 1 1 d . . . . .
O5 O -0.3943(7) 0.6431(6) 0.6358(6) 0.078(3) Uani 1 1 d . . . . .
O6 O -0.0849(6) 0.4754(5) 0.6072(5) 0.055(2) Uani 1 1 d . . . . .
O7 O 0.4725(7) -0.0434(5) 0.8855(5) 0.065(2) Uani 1 1 d . . . . .
O8 O 0.7536(7) 0.0839(5) 0.9478(5) 0.063(2) Uani 1 1 d . . . . .
O9 O 0.7801(7) 0.0517(5) 0.7041(5) 0.060(2) Uani 1 1 d . . . . .
O10 O 0.7092(6) 0.2976(5) 0.9117(5) 0.053(2) Uani 1 1 d . . . . .
O11 O 0.9325(7) 0.2518(6) 0.6873(5) 0.073(3) Uani 1 1 d . . . . .
O12 O 0.6403(7) 0.4330(5) 0.6982(5) 0.061(2) Uani 1 1 d . . . . .
C1 C -0.0709(7) 0.6981(5) 0.7253(5) 0.024(2) Uani 1 1 d . . . . .
C2 C -0.1886(9) 0.8590(7) 0.8181(7) 0.044(3) Uani 1 1 d . . . . .
C3 C -0.3716(10) 0.7560(7) 0.8141(7) 0.046(3) Uani 1 1 d . . . . .
C4 C -0.2214(9) 0.8200(7) 0.6810(6) 0.043(3) Uani 1 1 d . . . . .
C5 C -0.2562(9) 0.5761(7) 0.7779(7) 0.045(3) Uani 1 1 d . . . . .
C6 C -0.3100(9) 0.6399(7) 0.6529(7) 0.047(3) Uani 1 1 d . . . . .
C7 C -0.1198(9) 0.5375(7) 0.6362(6) 0.042(3) Uani 1 1 d . . . . .
C8 C 0.0618(7) 0.7125(6) 0.8520(5) 0.026(2) Uani 1 1 d . . . . .
C9 C 0.0392(9) 0.7744(6) 0.9096(6) 0.039(3) Uani 1 1 d . . . . .
H9 H -0.037564 0.791342 0.936257 0.047 Uiso 1 1 calc R U . . .
C10 C 0.1304(10) 0.8122(7) 0.9285(7) 0.051(3) Uani 1 1 d . . . . .
H10 H 0.115419 0.855486 0.967490 0.061 Uiso 1 1 calc R U . . .
C11 C 0.2409(9) 0.7874(7) 0.8914(7) 0.047(3) Uani 1 1 d . . . . .
H11 H 0.302173 0.812535 0.905498 0.057 Uiso 1 1 calc R U . . .
C12 C 0.2634(8) 0.7257(7) 0.8333(7) 0.042(3) Uani 1 1 d . . . . .
H12 H 0.340114 0.709166 0.805952 0.051 Uiso 1 1 calc R U . . .
C13 C 0.1731(8) 0.6885(6) 0.8155(6) 0.037(2) Uani 1 1 d . . . . .
H13 H 0.188384 0.644927 0.776769 0.045 Uiso 1 1 calc R U . . .
C14 C -0.0313(7) 0.5497(6) 0.8362(5) 0.026(2) Uani 1 1 d . . . . .
C15 C -0.0757(9) 0.5089(6) 0.9181(6) 0.040(3) Uani 1 1 d . . . . .
H15 H -0.110880 0.540472 0.966273 0.048 Uiso 1 1 calc R U . . .
C16 C -0.0673(9) 0.4216(7) 0.9277(7) 0.049(3) Uani 1 1 d . . . . .
H16 H -0.100716 0.392985 0.982467 0.058 Uiso 1 1 calc R U . . .
C17 C -0.0120(9) 0.3761(7) 0.8599(8) 0.050(3) Uani 1 1 d . . . . .
H17 H -0.006096 0.316423 0.868173 0.060 Uiso 1 1 calc R U . . .
C18 C 0.0354(9) 0.4156(7) 0.7795(7) 0.046(3) Uani 1 1 d . . . . .
H18 H 0.073119 0.383665 0.732218 0.056 Uiso 1 1 calc R U . . .
C19 C 0.0272(8) 0.5034(6) 0.7685(6) 0.034(2) Uani 1 1 d . . . . .
H19 H 0.062368 0.531520 0.713745 0.041 Uiso 1 1 calc R U . . .
C20 C 0.1615(8) 0.6810(5) 0.5930(5) 0.026(2) Uani 1 1 d . . . . .
C21 C 0.2575(8) 0.7128(6) 0.6101(6) 0.036(2) Uani 1 1 d . . . . .
H21 H 0.250850 0.762386 0.640506 0.044 Uiso 1 1 calc R U . . .
C22 C 0.3611(9) 0.6732(7) 0.5833(7) 0.050(3) Uani 1 1 d . . . . .
H22 H 0.425994 0.696556 0.593998 0.060 Uiso 1 1 calc R U . . .
C23 C 0.3722(9) 0.6008(8) 0.5416(7) 0.054(3) Uani 1 1 d . . . . .
H23 H 0.443299 0.572091 0.526167 0.065 Uiso 1 1 calc R U . . .
C24 C 0.2794(10) 0.5695(7) 0.5220(6) 0.045(3) Uani 1 1 d . . . . .
H24 H 0.288119 0.520617 0.490316 0.054 Uiso 1 1 calc R U . . .
C25 C 0.1745(8) 0.6080(6) 0.5477(6) 0.037(2) Uani 1 1 d . . . . .
H25 H 0.110979 0.585174 0.534713 0.044 Uiso 1 1 calc R U . . .
C26 C 0.0637(7) 0.8448(6) 0.6155(6) 0.028(2) Uani 1 1 d . . . . .
C27 C 0.0748(9) 0.8858(7) 0.6835(7) 0.046(3) Uani 1 1 d . . . . .
H27 H 0.060931 0.856600 0.738090 0.055 Uiso 1 1 calc R U . . .
C28 C 0.1073(10) 0.9721(8) 0.6701(9) 0.064(3) Uani 1 1 d . . . . .
H28 H 0.115668 1.001949 0.715829 0.076 Uiso 1 1 calc R U . . .
C29 C 0.1264(10) 1.0122(8) 0.5917(10) 0.062(4) Uani 1 1 d . . . . .
H29 H 0.145278 1.071023 0.584193 0.074 Uiso 1 1 calc R U . . .
C30 C 0.1199(9) 0.9727(8) 0.5248(8) 0.053(3) Uani 1 1 d . . . . .
H30 H 0.138514 1.001887 0.469771 0.064 Uiso 1 1 calc R U . . .
C31 C 0.0854(8) 0.8877(7) 0.5366(7) 0.043(3) Uani 1 1 d . . . . .
H31 H 0.076787 0.859296 0.490076 0.052 Uiso 1 1 calc R U . . .
C32 C 0.5210(7) 0.2025(5) 0.7817(5) 0.025(2) Uani 1 1 d . . . . .
C33 C 0.5197(9) 0.0223(8) 0.8704(7) 0.043(3) Uani 1 1 d . . . . .
C34 C 0.6931(9) 0.0980(6) 0.9074(6) 0.037(2) Uani 1 1 d . . . . .
C35 C 0.7057(9) 0.0835(7) 0.7558(6) 0.039(3) Uani 1 1 d . . . . .
C36 C 0.6905(9) 0.2786(7) 0.8517(6) 0.041(3) Uani 1 1 d . . . . .
C37 C 0.8362(9) 0.2556(7) 0.7118(7) 0.047(3) Uani 1 1 d . . . . .
C38 C 0.6573(9) 0.3659(7) 0.7185(7) 0.043(3) Uani 1 1 d . . . . .
C39 C 0.2729(7) 0.1753(6) 0.8748(6) 0.029(2) Uani 1 1 d . . . . .
C40 C 0.2321(8) 0.1078(6) 0.9361(6) 0.037(2) Uani 1 1 d . . . . .
H40 H 0.270076 0.093828 0.977152 0.044 Uiso 1 1 calc R U . . .
C41 C 0.1367(9) 0.0616(7) 0.9370(7) 0.046(3) Uani 1 1 d . . . . .
H41 H 0.111034 0.015073 0.978225 0.056 Uiso 1 1 calc R U . . .
C42 C 0.0775(9) 0.0807(7) 0.8801(7) 0.051(3) Uani 1 1 d . . . . .
H42 H 0.011899 0.048070 0.881716 0.062 Uiso 1 1 calc R U . . .
C43 C 0.1154(8) 0.1484(7) 0.8208(7) 0.042(3) Uani 1 1 d . . . . .
H43 H 0.075368 0.163206 0.781243 0.051 Uiso 1 1 calc R U . . .
C44 C 0.2125(8) 0.1950(6) 0.8185(6) 0.035(2) Uani 1 1 d . . . . .
H44 H 0.237717 0.241556 0.777203 0.041 Uiso 1 1 calc R U . . .
C45 C 0.3741(8) 0.3423(6) 0.8793(5) 0.028(2) Uani 1 1 d . . . . .
C46 C 0.2832(9) 0.3787(7) 0.8605(7) 0.045(3) Uani 1 1 d . . . . .
H46 H 0.231706 0.345450 0.842760 0.054 Uiso 1 1 calc R U . . .
C47 C 0.2669(11) 0.4666(8) 0.8679(8) 0.059(3) Uani 1 1 d . . . . .
H47 H 0.205421 0.492883 0.852899 0.071 Uiso 1 1 calc R U . . .
C48 C 0.3362(10) 0.5129(7) 0.8955(7) 0.052(3) Uani 1 1 d . . . . .
H48 H 0.323366 0.571815 0.901055 0.062 Uiso 1 1 calc R U . . .
C49 C 0.4251(10) 0.4761(7) 0.9156(8) 0.059(3) Uani 1 1 d . . . . .
H49 H 0.475226 0.509660 0.934435 0.071 Uiso 1 1 calc R U . . .
C50 C 0.4438(9) 0.3901(8) 0.9089(8) 0.055(3) Uani 1 1 d . . . . .
H50 H 0.504955 0.364501 0.924837 0.066 Uiso 1 1 calc R U . . .
C51 C 0.4211(8) 0.2410(6) 0.6392(6) 0.032(2) Uani 1 1 d . . . . .
C52 C 0.3554(9) 0.2051(7) 0.5981(7) 0.045(3) Uani 1 1 d . . . . .
H52 H 0.364915 0.146852 0.587329 0.054 Uiso 1 1 calc R U . . .
C53 C 0.2744(10) 0.2507(7) 0.5712(7) 0.055(3) Uani 1 1 d . . . . .
H53 H 0.227373 0.223656 0.544340 0.066 Uiso 1 1 calc R U . . .
C54 C 0.2633(9) 0.3367(7) 0.5843(7) 0.045(3) Uani 1 1 d . . . . .
H54 H 0.210535 0.369438 0.564433 0.054 Uiso 1 1 calc R U . . .
C55 C 0.3296(8) 0.3742(7) 0.6263(7) 0.044(3) Uani 1 1 d . . . . .
H55 H 0.320014 0.432353 0.637207 0.053 Uiso 1 1 calc R U . . .
C56 C 0.4088(8) 0.3284(6) 0.6522(6) 0.038(3) Uani 1 1 d . . . . .
H56 H 0.455851 0.355306 0.679195 0.046 Uiso 1 1 calc R U . . .
C57 C 0.4976(8) 0.0710(6) 0.6638(6) 0.033(2) Uani 1 1 d . . . . .
C58 C 0.4012(10) 0.0280(7) 0.7158(7) 0.048(3) Uani 1 1 d . . . . .
H58 H 0.347539 0.054962 0.761074 0.058 Uiso 1 1 calc R U . . .
C59 C 0.3832(11) -0.0562(8) 0.7012(9) 0.063(3) Uani 1 1 d . . . . .
H59 H 0.316631 -0.086624 0.736431 0.075 Uiso 1 1 calc R U . . .
C60 C 0.4591(12) -0.0936(8) 0.6380(9) 0.063(4) Uani 1 1 d . . . . .
H60 H 0.448344 -0.151440 0.630034 0.075 Uiso 1 1 calc R U . . .
C61 C 0.5523(12) -0.0493(9) 0.5845(9) 0.073(4) Uani 1 1 d . . . . .
H61 H 0.603541 -0.075672 0.537655 0.087 Uiso 1 1 calc R U . . .
C62 C 0.5731(10) 0.0340(8) 0.5979(8) 0.054(3) Uani 1 1 d . . . . .
H62 H 0.639051 0.064315 0.561477 0.064 Uiso 1 1 calc R U . . .

loop_
_atom_site_aniso_label
_atom_site_aniso_U_11
_atom_site_aniso_U_22
_atom_site_aniso_U_33
_atom_site_aniso_U_23
_atom_site_aniso_U_13
_atom_site_aniso_U_12
Fe1 0.0246(7) 0.0360(9) 0.0337(8) -0.0033(6) -0.0108(6) 0.0053(6)
Fe2 0.0277(8) 0.0366(9) 0.0320(8) -0.0035(6) -0.0122(6) -0.0025(6)
Fe3 0.0337(8) 0.0306(9) 0.0320(8) -0.0007(6) -0.0142(6) 0.0033(6)
Fe4 0.0269(8) 0.0350(9) 0.0350(8) -0.0015(6) -0.0081(6) -0.0021(6)
P1 0.0243(13) 0.0249(14) 0.0253(13) -0.0032(10) -0.0087(10) 0.0013(11)
P2 0.0266(13) 0.0308(15) 0.0254(13) -0.0025(11) -0.0090(11) 0.0007(11)
P3 0.0257(13) 0.0322(16) 0.0290(14) -0.0024(11) -0.0095(11) 0.0013(11)
P4 0.0318(14) 0.0300(15) 0.0280(14) -0.0044(11) -0.0096(11) 0.0046(12)
S1 0.0256(13) 0.0400(16) 0.0303(13) -0.0035(11) -0.0066(11) 0.0028(11)
S2 0.0340(14) 0.0484(17) 0.0298(13) -0.0003(12) -0.0167(11) -0.0030(12)
S3 0.0364(15) 0.0419(17) 0.0297(13) -0.0011(11) -0.0136(11) 0.0041(12)
S4 0.0327(14) 0.0440(17) 0.0292(14) 0.0013(12) -0.0040(11) 0.0005(12)
O1 0.084(6) 0.037(5) 0.064(5) -0.016(4) -0.022(5) 0.014(4)
O2 0.024(5) 0.134(9) 0.071(6) -0.027(5) -0.013(4) 0.003(5)
O3 0.076(6) 0.060(6) 0.059(5) 0.004(4) -0.024(5) 0.017(5)
O4 0.070(6) 0.085(7) 0.041(5) 0.000(4) -0.015(4) -0.042(5)
O5 0.053(5) 0.104(8) 0.096(7) 0.019(5) -0.056(5) -0.014(5)
O6 0.055(5) 0.046(5) 0.066(5) -0.020(4) -0.020(4) 0.000(4)
O7 0.080(6) 0.046(6) 0.081(6) 0.012(5) -0.045(5) -0.012(5)
O8 0.072(6) 0.066(6) 0.078(6) -0.022(4) -0.057(5) 0.033(5)
O9 0.066(6) 0.059(6) 0.050(5) -0.002(4) -0.015(4) 0.025(5)
O10 0.046(5) 0.072(6) 0.045(5) -0.009(4) -0.018(4) -0.011(4)
O11 0.030(5) 0.106(8) 0.077(6) -0.019(5) -0.006(4) -0.002(5)
O12 0.078(6) 0.036(5) 0.074(6) 0.003(4) -0.031(5) -0.015(5)
C1 0.023(5) 0.012(5) 0.032(5) -0.004(4) -0.004(4) 0.003(4)
C2 0.037(6) 0.038(7) 0.051(7) 0.000(6) -0.007(5) 0.006(5)
C3 0.041(7) 0.061(8) 0.037(6) -0.013(5) -0.012(5) 0.004(6)
C4 0.040(6) 0.060(8) 0.030(6) -0.009(6) -0.009(5) 0.003(6)
C5 0.043(7) 0.058(8) 0.037(6) -0.019(6) -0.014(5) -0.004(6)
C6 0.039(7) 0.057(8) 0.044(7) 0.002(5) -0.011(5) -0.014(6)
C7 0.039(6) 0.054(8) 0.038(6) -0.018(6) -0.015(5) 0.008(6)
C8 0.025(5) 0.031(6) 0.026(5) 0.004(4) -0.016(4) -0.002(4)
C9 0.038(6) 0.040(7) 0.044(6) -0.012(5) -0.018(5) 0.004(5)
C10 0.055(8) 0.047(8) 0.065(8) -0.024(6) -0.036(6) 0.002(6)
C11 0.042(7) 0.053(8) 0.054(7) -0.004(6) -0.026(6) -0.008(6)
C12 0.027(6) 0.049(7) 0.055(7) -0.003(6) -0.018(5) 0.003(5)
C13 0.029(6) 0.040(7) 0.041(6) 0.003(5) -0.012(5) 0.002(5)
C14 0.020(5) 0.033(6) 0.024(5) 0.000(4) -0.005(4) 0.000(4)
C15 0.058(7) 0.030(7) 0.032(6) -0.005(5) -0.011(5) 0.002(5)
C16 0.045(7) 0.051(8) 0.045(7) 0.017(6) -0.010(6) -0.006(6)
C17 0.044(7) 0.034(7) 0.071(9) -0.005(6) -0.017(6) -0.001(5)
C18 0.048(7) 0.043(7) 0.047(7) -0.011(6) -0.012(6) 0.009(6)
C19 0.033(6) 0.032(6) 0.041(6) -0.006(5) -0.016(5) 0.006(5)
C20 0.032(5) 0.021(5) 0.026(5) -0.002(4) -0.010(4) 0.001(4)
C21 0.039(6) 0.036(6) 0.039(6) -0.002(5) -0.019(5) 0.009(5)
C22 0.033(6) 0.060(8) 0.058(7) -0.005(6) -0.015(6) 0.015(6)
C23 0.034(7) 0.051(8) 0.061(8) 0.011(6) 0.003(6) 0.020(6)
C24 0.055(8) 0.032(7) 0.037(6) -0.003(5) 0.001(5) 0.009(6)
C25 0.036(6) 0.038(7) 0.030(5) 0.003(5) -0.001(5) 0.002(5)
C26 0.029(5) 0.026(6) 0.032(5) 0.012(4) -0.015(4) -0.004(4)
C27 0.051(7) 0.044(8) 0.044(7) 0.004(5) -0.017(5) -0.016(6)
C28 0.069(9) 0.042(8) 0.077(10) -0.012(7) -0.018(7) -0.009(7)
C29 0.053(8) 0.033(8) 0.098(11) 0.015(8) -0.026(8) -0.014(6)
C30 0.049(7) 0.043(8) 0.057(8) 0.017(6) -0.008(6) -0.004(6)
C31 0.024(5) 0.052(8) 0.044(7) 0.003(5) 0.002(5) 0.004(5)
C32 0.025(5) 0.022(5) 0.030(5) 0.000(4) -0.011(4) -0.003(4)
C33 0.034(6) 0.054(8) 0.048(7) 0.004(6) -0.027(5) 0.004(6)
C34 0.037(6) 0.029(6) 0.045(6) -0.006(5) -0.009(5) -0.001(5)
C35 0.042(6) 0.043(7) 0.032(6) 0.005(5) -0.014(5) -0.008(5)
C36 0.046(7) 0.043(7) 0.030(6) 0.002(5) -0.008(5) 0.003(5)
C37 0.030(6) 0.062(8) 0.047(7) -0.008(6) -0.006(5) -0.001(6)
C38 0.047(7) 0.032(7) 0.043(7) 0.001(5) -0.006(5) -0.008(6)
C39 0.020(5) 0.032(6) 0.031(5) -0.006(4) -0.003(4) 0.001(4)
C40 0.034(6) 0.039(7) 0.035(6) 0.003(5) -0.007(5) -0.003(5)
C41 0.036(6) 0.040(7) 0.055(7) 0.010(5) -0.005(5) -0.002(5)
C42 0.038(7) 0.053(8) 0.060(8) -0.003(6) -0.012(6) -0.006(6)
C43 0.028(6) 0.054(8) 0.044(6) -0.005(6) -0.011(5) 0.004(5)
C44 0.031(6) 0.035(6) 0.035(6) 0.005(5) -0.009(5) -0.001(5)
C45 0.035(6) 0.022(6) 0.027(5) -0.004(4) -0.008(4) 0.002(4)
C46 0.052(7) 0.036(7) 0.057(7) -0.004(5) -0.034(6) -0.003(5)
C47 0.065(8) 0.053(9) 0.070(9) -0.011(7) -0.037(7) 0.020(7)
C48 0.055(8) 0.031(7) 0.068(8) -0.003(6) -0.018(7) 0.002(6)
C49 0.050(8) 0.043(8) 0.083(9) -0.019(7) -0.016(7) 0.001(6)
C50 0.040(7) 0.055(8) 0.076(9) -0.014(7) -0.023(6) 0.016(6)
C51 0.033(6) 0.039(7) 0.027(5) -0.004(4) -0.014(4) 0.006(5)
C52 0.057(7) 0.038(7) 0.054(7) -0.007(5) -0.037(6) 0.005(5)
C53 0.067(8) 0.050(8) 0.066(8) -0.003(6) -0.048(7) 0.002(6)
C54 0.042(6) 0.044(8) 0.054(7) 0.011(5) -0.024(6) 0.006(5)
C55 0.038(6) 0.038(7) 0.057(7) 0.004(5) -0.016(6) 0.006(5)
C56 0.036(6) 0.040(7) 0.035(6) -0.004(5) -0.007(5) 0.007(5)
C57 0.034(6) 0.038(6) 0.037(6) -0.013(5) -0.021(5) 0.011(5)
C58 0.063(8) 0.039(7) 0.055(7) -0.016(6) -0.033(6) 0.001(6)
C59 0.069(9) 0.039(8) 0.086(10) 0.004(7) -0.034(8) -0.016(7)
C60 0.072(10) 0.026(7) 0.102(11) -0.027(7) -0.042(9) 0.007(7)
C61 0.072(10) 0.068(10) 0.098(11) -0.058(9) -0.046(9) 0.029(8)
C62 0.053(7) 0.056(8) 0.062(8) -0.014(6) -0.032(6) 0.006(6)

loop_
_atom_type_symbol
_atom_type_description
_atom_type_scat_dispersion_real
_atom_type_scat_dispersion_imag
_atom_type_scat_source
C C 0.0033 0.0016 'International Tables Vol C Tables 4.2.6.8 and 6.1.1.4'
H H 0.0000 0.0000 'International Tables Vol C Tables 4.2.6.8 and 6.1.1.4'
O O 0.0106 0.0060 'International Tables Vol C Tables 4.2.6.8 and 6.1.1.4'
P P 0.1023 0.0942 'International Tables Vol C Tables 4.2.6.8 and 6.1.1.4'
S S 0.1246 0.1234 'International Tables Vol C Tables 4.2.6.8 and 6.1.1.4'
Fe Fe 0.3463 0.8444 'International Tables Vol C Tables 4.2.6.8 and 6.1.1.4'

loop_
_geom_angle_atom_site_label_1
_geom_angle_atom_site_label_2
_geom_angle_atom_site_label_3
_geom_angle
_geom_angle_site_symmetry_1
_geom_angle_site_symmetry_3
_geom_angle_publ_flag
C4 Fe1 C2 92.1(5) . . ?
C4 Fe1 C3 91.5(5) . . ?
C2 Fe1 C3 103.1(5) . . ?
C4 Fe1 C1 98.6(4) . . ?
C2 Fe1 C1 111.3(4) . . ?
C3 Fe1 C1 143.6(4) . . ?
C4 Fe1 S1 177.8(4) . . ?
C2 Fe1 S1 85.9(4) . . ?
C3 Fe1 S1 90.0(3) . . ?
C1 Fe1 S1 81.1(2) . . ?
C4 Fe1 Fe2 84.4(4) . . ?
C2 Fe1 Fe2 159.5(3) . . ?
C3 Fe1 Fe2 97.3(3) . . ?
C1 Fe1 Fe2 49.7(2) . . ?
S1 Fe1 Fe2 97.04(8) . . ?
C5 Fe2 C7 91.4(5) . . ?
C5 Fe2 C6 90.4(5) . . ?
C7 Fe2 C6 102.1(5) . . ?
C5 Fe2 C1 98.7(4) . . ?
C7 Fe2 C1 112.2(4) . . ?
C6 Fe2 C1 144.1(4) . . ?
C5 Fe2 S2 177.0(4) . . ?
C7 Fe2 S2 86.8(4) . . ?
C6 Fe2 S2 92.3(3) . . ?
C1 Fe2 S2 79.8(2) . . ?
C5 Fe2 Fe1 85.0(3) . . ?
C7 Fe2 Fe1 160.8(3) . . ?
C6 Fe2 Fe1 96.8(4) . . ?
C1 Fe2 Fe1 50.1(2) . . ?
S2 Fe2 Fe1 95.98(8) . . ?
C35 Fe3 C34 89.7(4) . . ?
C35 Fe3 C33 94.5(5) . . ?
C34 Fe3 C33 97.9(4) . . ?
C35 Fe3 C32 98.8(4) . . ?
C34 Fe3 C32 151.8(4) . . ?
C33 Fe3 C32 108.1(4) . . ?
C35 Fe3 S3 174.4(3) . . ?
C34 Fe3 S3 89.8(3) . . ?
C33 Fe3 S3 91.1(3) . . ?
C32 Fe3 S3 79.2(3) . . ?
C35 Fe3 Fe4 76.9(3) . . ?
C34 Fe3 Fe4 106.4(3) . . ?
C33 Fe3 Fe4 154.1(3) . . ?
C32 Fe3 Fe4 50.7(2) . . ?
S3 Fe3 Fe4 97.87(8) . . ?
C36 Fe4 C38 96.9(5) . . ?
C36 Fe4 C37 88.1(5) . . ?
C38 Fe4 C37 101.1(5) . . ?
C36 Fe4 C32 102.0(4) . . ?
C38 Fe4 C32 103.5(4) . . ?
C37 Fe4 C32 152.0(4) . . ?
C36 Fe4 S4 173.0(3) . . ?
C38 Fe4 S4 89.0(3) . . ?
C37 Fe4 S4 87.1(3) . . ?
C32 Fe4 S4 80.2(2) . . ?
C36 Fe4 Fe3 75.9(3) . . ?
C38 Fe4 Fe3 148.6(3) . . ?
C37 Fe4 Fe3 109.1(4) . . ?
C32 Fe4 Fe3 50.4(2) . . ?
S4 Fe4 Fe3 100.95(9) . . ?
C1 P1 C14 114.4(4) . . ?
C1 P1 C8 116.4(4) . . ?
C14 P1 C8 104.7(4) . . ?
C1 P1 S1 100.9(3) . . ?
C14 P1 S1 109.9(3) . . ?
C8 P1 S1 110.5(3) . . ?
C1 P2 C20 117.1(4) . . ?
C1 P2 C26 114.9(4) . . ?
C20 P2 C26 103.9(4) . . ?
C1 P2 S2 99.7(3) . . ?
C20 P2 S2 110.3(3) . . ?
C26 P2 S2 111.1(3) . . ?
C32 P3 C39 111.6(4) . . ?
C32 P3 C45 116.3(4) . . ?
C39 P3 C45 107.3(4) . . ?
C32 P3 S3 98.9(3) . . ?
C39 P3 S3 111.9(3) . . ?
C45 P3 S3 110.7(3) . . ?
C32 P4 C51 115.0(4) . . ?
C32 P4 C57 114.6(4) . . ?
C51 P4 C57 105.1(4) . . ?
C32 P4 S4 100.3(3) . . ?
C51 P4 S4 111.0(3) . . ?
C57 P4 S4 111.0(3) . . ?
P1 S1 Fe1 79.70(11) . . ?
P2 S2 Fe2 79.86(11) . . ?
P3 S3 Fe3 80.82(11) . . ?
P4 S4 Fe4 81.12(11) . . ?
P2 C1 P1 133.5(5) . . ?
P2 C1 Fe2 98.3(4) . . ?
P1 C1 Fe2 117.9(4) . . ?
P2 C1 Fe1 119.1(4) . . ?
P1 C1 Fe1 96.4(4) . . ?
Fe2 C1 Fe1 80.2(3) . . ?
O1 C2 Fe1 177.8(9) . . ?
O2 C3 Fe1 178.5(10) . . ?
O3 C4 Fe1 171.3(9) . . ?
O4 C5 Fe2 171.6(9) . . ?
O5 C6 Fe2 178.0(10) . . ?
O6 C7 Fe2 177.2(10) . . ?
C13 C8 C9 119.1(9) . . ?
C13 C8 P1 120.1(7) . . ?
C9 C8 P1 120.8(7) . . ?
C8 C9 C10 119.4(9) . . ?
C8 C9 H9 120.3 . . ?
C10 C9 H9 120.3 . . ?
C11 C10 C9 120.7(10) . . ?
C11 C10 H10 119.7 . . ?
C9 C10 H10 119.7 . . ?
C10 C11 C12 119.8(10) . . ?
C10 C11 H11 120.1 . . ?
C12 C11 H11 120.1 . . ?
C13 C12 C11 119.1(10) . . ?
C13 C12 H12 120.4 . . ?
C11 C12 H12 120.4 . . ?
C8 C13 C12 121.9(10) . . ?
C8 C13 H13 119.0 . . ?
C12 C13 H13 119.0 . . ?
C19 C14 C15 119.5(9) . . ?
C19 C14 P1 122.9(7) . . ?
C15 C14 P1 117.7(7) . . ?
C16 C15 C14 118.7(9) . . ?
C16 C15 H15 120.6 . . ?
C14 C15 H15 120.6 . . ?
C17 C16 C15 121.2(10) . . ?
C17 C16 H16 119.4 . . ?
C15 C16 H16 119.4 . . ?
C16 C17 C18 120.7(11) . . ?
C16 C17 H17 119.7 . . ?
C18 C17 H17 119.7 . . ?
C17 C18 C19 119.0(10) . . ?
C17 C18 H18 120.5 . . ?
C19 C18 H18 120.5 . . ?
C14 C19 C18 120.8(9) . . ?
C14 C19 H19 119.6 . . ?
C18 C19 H19 119.6 . . ?
C21 C20 C25 118.1(9) . . ?
C21 C20 P2 121.2(7) . . ?
C25 C20 P2 120.7(7) . . ?
C22 C21 C20 120.6(10) . . ?
C22 C21 H21 119.7 . . ?
C20 C21 H21 119.7 . . ?
C23 C22 C21 120.9(11) . . ?
C23 C22 H22 119.5 . . ?
C21 C22 H22 119.5 . . ?
C22 C23 C24 119.4(10) . . ?
C22 C23 H23 120.3 . . ?
C24 C23 H23 120.3 . . ?
C25 C24 C23 120.9(10) . . ?
C25 C24 H24 119.6 . . ?
C23 C24 H24 119.6 . . ?
C24 C25 C20 119.9(10) . . ?
C24 C25 H25 120.1 . . ?
C20 C25 H25 120.1 . . ?
C31 C26 C27 120.1(10) . . ?
C31 C26 P2 118.6(8) . . ?
C27 C26 P2 121.3(7) . . ?
C26 C27 C28 118.4(10) . . ?
C26 C27 H27 120.8 . . ?
C28 C27 H27 120.8 . . ?
C29 C28 C27 119.6(12) . . ?
C29 C28 H28 120.2 . . ?
C27 C28 H28 120.2 . . ?
C30 C29 C28 122.6(12) . . ?
C30 C29 H29 118.7 . . ?
C28 C29 H29 118.7 . . ?
C29 C30 C31 118.9(11) . . ?
C29 C30 H30 120.6 . . ?
C31 C30 H30 120.5 . . ?
C26 C31 C30 120.2(11) . . ?
C26 C31 H31 119.9 . . ?
C30 C31 H31 119.9 . . ?
P4 C32 P3 130.0(5) . . ?
P4 C32 Fe3 118.6(5) . . ?
P3 C32 Fe3 98.3(4) . . ?
P4 C32 Fe4 98.0(4) . . ?
P3 C32 Fe4 122.6(5) . . ?
Fe3 C32 Fe4 79.0(3) . . ?
O7 C33 Fe3 176.3(10) . . ?
O8 C34 Fe3 179.5(10) . . ?
O9 C35 Fe3 170.9(9) . . ?
O10 C36 Fe4 171.0(10) . . ?
O11 C37 Fe4 178.5(11) . . ?
O12 C38 Fe4 178.7(10) . . ?
C44 C39 C40 117.9(8) . . ?
C44 C39 P3 123.6(7) . . ?
C40 C39 P3 118.4(7) . . ?
C41 C40 C39 119.9(9) . . ?
C41 C40 H40 120.0 . . ?
C39 C40 H40 120.0 . . ?
C42 C41 C40 122.1(10) . . ?
C42 C41 H41 119.0 . . ?
C40 C41 H41 119.0 . . ?
C41 C42 C43 118.4(10) . . ?
C41 C42 H42 120.8 . . ?
C43 C42 H42 120.8 . . ?
C42 C43 C44 120.2(10) . . ?
C42 C43 H43 119.9 . . ?
C44 C43 H43 119.9 . . ?
C39 C44 C43 121.5(9) . . ?
C39 C44 H44 119.2 . . ?
C43 C44 H44 119.2 . . ?
C46 C45 C50 119.7(9) . . ?
C46 C45 P3 122.8(7) . . ?
C50 C45 P3 117.4(8) . . ?
C45 C46 C47 118.9(9) . . ?
C45 C46 H46 120.5 . . ?
C47 C46 H46 120.5 . . ?
C48 C47 C46 120.9(11) . . ?
C48 C47 H47 119.5 . . ?
C46 C47 H47 119.5 . . ?
C47 C48 C49 119.9(11) . . ?
C47 C48 H48 120.1 . . ?
C49 C48 H48 120.1 . . ?
C48 C49 C50 120.7(11) . . ?
C48 C49 H49 119.7 . . ?
C50 C49 H49 119.7 . . ?
C45 C50 C49 119.8(10) . . ?
C45 C50 H50 120.1 . . ?
C49 C50 H50 120.1 . . ?
C52 C51 C56 118.4(9) . . ?
C52 C51 P4 122.9(8) . . ?
C56 C51 P4 118.7(7) . . ?
C51 C52 C53 122.1(10) . . ?
C51 C52 H52 118.9 . . ?
C53 C52 H52 118.9 . . ?
C52 C53 C54 118.9(10) . . ?
C52 C53 H53 120.5 . . ?
C54 C53 H53 120.5 . . ?
C55 C54 C53 119.6(10) . . ?
C55 C54 H54 120.2 . . ?
C53 C54 H54 120.2 . . ?
C56 C55 C54 120.6(10) . . ?
C56 C55 H55 119.7 . . ?
C54 C55 H55 119.7 . . ?
C55 C56 C51 120.3(10) . . ?
C55 C56 H56 119.9 . . ?
C51 C56 H56 119.9 . . ?
C62 C57 C58 121.0(10) . . ?
C62 C57 P4 118.1(9) . . ?
C58 C57 P4 120.8(8) . . ?
C57 C58 C59 118.9(11) . . ?
C57 C58 H58 120.5 . . ?
C59 C58 H58 120.5 . . ?
C60 C59 C58 120.1(12) . . ?
C60 C59 H59 119.9 . . ?
C58 C59 H59 119.9 . . ?
C59 C60 C61 120.4(11) . . ?
C59 C60 H60 119.8 . . ?
C61 C60 H60 119.8 . . ?
C60 C61 C62 120.7(12) . . ?
C60 C61 H61 119.6 . . ?
C62 C61 H61 119.6 . . ?
C57 C62 C61 118.7(12) . . ?
C57 C62 H62 120.7 . . ?
C61 C62 H62 120.7 . . ?

loop_
_geom_bond_atom_site_label_1
_geom_bond_atom_site_label_2
_geom_bond_distance
_geom_bond_site_symmetry_2
_geom_bond_publ_flag
Fe1 C4 1.740(11) . ?
Fe1 C2 1.782(12) . ?
Fe1 C3 1.794(11) . ?
Fe1 C1 2.046(8) . ?
Fe1 S1 2.408(3) . ?
Fe1 Fe2 2.626(2) . ?
Fe2 C5 1.736(12) . ?
Fe2 C7 1.788(11) . ?
Fe2 C6 1.794(11) . ?
Fe2 C1 2.032(9) . ?
Fe2 S2 2.415(3) . ?
Fe3 C35 1.744(11) . ?
Fe3 C34 1.779(11) . ?
Fe3 C33 1.797(13) . ?
Fe3 C32 2.045(9) . ?
Fe3 S3 2.426(3) . ?
Fe3 Fe4 2.606(2) . ?
Fe4 C36 1.762(11) . ?
Fe4 C38 1.788(12) . ?
Fe4 C37 1.808(11) . ?
Fe4 C32 2.055(8) . ?
Fe4 S4 2.409(3) . ?
P1 C1 1.763(9) . ?
P1 C14 1.820(9) . ?
P1 C8 1.823(9) . ?
P1 S1 2.005(3) . ?
P2 C1 1.736(9) . ?
P2 C20 1.800(9) . ?
P2 C26 1.816(9) . ?
P2 S2 2.008(3) . ?
P3 C32 1.764(9) . ?
P3 C39 1.816(9) . ?
P3 C45 1.834(9) . ?
P3 S3 2.000(3) . ?
P4 C32 1.756(9) . ?
P4 C51 1.806(9) . ?
P4 C57 1.832(10) . ?
P4 S4 1.999(4) . ?
O1 C2 1.159(12) . ?
O2 C3 1.153(12) . ?
O3 C4 1.174(12) . ?
O4 C5 1.178(12) . ?
O5 C6 1.154(12) . ?
O6 C7 1.144(11) . ?
O7 C33 1.165(12) . ?
O8 C34 1.154(11) . ?
O9 C35 1.174(11) . ?
O10 C36 1.144(11) . ?
O11 C37 1.123(11) . ?
O12 C38 1.129(12) . ?
C8 C13 1.369(12) . ?
C8 C9 1.379(12) . ?
C9 C10 1.399(13) . ?
C9 H9 0.9500 . ?
C10 C11 1.367(14) . ?
C10 H10 0.9500 . ?
C11 C12 1.381(14) . ?
C11 H11 0.9500 . ?
C12 C13 1.376(13) . ?
C12 H12 0.9500 . ?
C13 H13 0.9500 . ?
C14 C19 1.378(12) . ?
C14 C15 1.401(12) . ?
C15 C16 1.387(14) . ?
C15 H15 0.9500 . ?
C16 C17 1.363(14) . ?
C16 H16 0.9500 . ?
C17 C18 1.376(15) . ?
C17 H17 0.9500 . ?
C18 C19 1.395(13) . ?
C18 H18 0.9500 . ?
C19 H19 0.9500 . ?
C20 C21 1.397(12) . ?
C20 C25 1.400(13) . ?
C21 C22 1.369(13) . ?
C21 H21 0.9500 . ?
C22 C23 1.360(15) . ?
C22 H22 0.9500 . ?
C23 C24 1.381(15) . ?
C23 H23 0.9500 . ?
C24 C25 1.373(13) . ?
C24 H24 0.9500 . ?
C25 H25 0.9500 . ?
C26 C31 1.374(13) . ?
C26 C27 1.378(13) . ?
C27 C28 1.406(15) . ?
C27 H27 0.9500 . ?
C28 C29 1.353(17) . ?
C28 H28 0.9500 . ?
C29 C30 1.331(16) . ?
C29 H29 0.9500 . ?
C30 C31 1.395(15) . ?
C30 H30 0.9500 . ?
C31 H31 0.9500 . ?
C39 C44 1.379(12) . ?
C39 C40 1.398(13) . ?
C40 C41 1.378(13) . ?
C40 H40 0.9500 . ?
C41 C42 1.375(14) . ?
C41 H41 0.9500 . ?
C42 C43 1.377(14) . ?
C42 H42 0.9500 . ?
C43 C44 1.393(13) . ?
C43 H43 0.9500 . ?
C44 H44 0.9500 . ?
C45 C46 1.362(13) . ?
C45 C50 1.365(14) . ?
C46 C47 1.412(15) . ?
C46 H46 0.9500 . ?
C47 C48 1.328(15) . ?
C47 H47 0.9500 . ?
C48 C49 1.354(15) . ?
C48 H48 0.9500 . ?
C49 C50 1.385(15) . ?
C49 H49 0.9500 . ?
C50 H50 0.9500 . ?
C51 C52 1.355(13) . ?
C51 C56 1.414(13) . ?
C52 C53 1.390(13) . ?
C52 H52 0.9500 . ?
C53 C54 1.391(14) . ?
C53 H53 0.9500 . ?
C54 C55 1.382(14) . ?
C54 H54 0.9500 . ?
C55 C56 1.365(13) . ?
C55 H55 0.9500 . ?
C56 H56 0.9500 . ?
C57 C62 1.353(14) . ?
C57 C58 1.373(14) . ?
C58 C59 1.401(15) . ?
C58 H58 0.9500 . ?
C59 C60 1.330(16) . ?
C59 H59 0.9500 . ?
C60 C61 1.365(18) . ?
C60 H60 0.9500 . ?
C61 C62 1.388(16) . ?
C61 H61 0.9500 . ?
C62 H62 0.9500 . ?

loop_
_geom_torsion_atom_site_label_1
_geom_torsion_atom_site_label_2
_geom_torsion_atom_site_label_3
_geom_torsion_atom_site_label_4
_geom_torsion
_geom_torsion_site_symmetry_1
_geom_torsion_site_symmetry_2
_geom_torsion_site_symmetry_3
_geom_torsion_site_symmetry_4
_geom_torsion_publ_flag
C20 P2 C1 P1 37.1(8) . . . . ?
C26 P2 C1 P1 -85.2(7) . . . . ?
S2 P2 C1 P1 156.0(6) . . . . ?
C20 P2 C1 Fe2 -105.0(4) . . . . ?
C26 P2 C1 Fe2 132.6(4) . . . . ?
S2 P2 C1 Fe2 13.8(3) . . . . ?
C20 P2 C1 Fe1 171.6(4) . . . . ?
C26 P2 C1 Fe1 49.3(6) . . . . ?
S2 P2 C1 Fe1 -69.5(5) . . . . ?
C14 P1 C1 P2 -88.7(7) . . . . ?
C8 P1 C1 P2 33.8(8) . . . . ?
S1 P1 C1 P2 153.4(6) . . . . ?
C14 P1 C1 Fe2 47.9(6) . . . . ?
C8 P1 C1 Fe2 170.4(4) . . . . ?
S1 P1 C1 Fe2 -70.0(4) . . . . ?
C14 P1 C1 Fe1 130.2(4) . . . . ?
C8 P1 C1 Fe1 -107.4(4) . . . . ?
S1 P1 C1 Fe1 12.3(3) . . . . ?
C1 P1 C8 C13 -77.8(8) . . . . ?
C14 P1 C8 C13 49.6(8) . . . . ?
S1 P1 C8 C13 167.8(7) . . . . ?
C1 P1 C8 C9 102.1(8) . . . . ?
C14 P1 C8 C9 -130.5(8) . . . . ?
S1 P1 C8 C9 -12.2(9) . . . . ?
C13 C8 C9 C10 0.9(15) . . . . ?
P1 C8 C9 C10 -179.0(8) . . . . ?
C8 C9 C10 C11 -0.9(17) . . . . ?
C9 C10 C11 C12 1.3(17) . . . . ?
C10 C11 C12 C13 -1.7(17) . . . . ?
C9 C8 C13 C12 -1.4(15) . . . . ?
P1 C8 C13 C12 178.6(8) . . . . ?
C11 C12 C13 C8 1.8(16) . . . . ?
C1 P1 C14 C19 32.9(9) . . . . ?
C8 P1 C14 C19 -95.7(8) . . . . ?
S1 P1 C14 C19 145.6(7) . . . . ?
C1 P1 C14 C15 -147.0(7) . . . . ?
C8 P1 C14 C15 84.4(8) . . . . ?
S1 P1 C14 C15 -34.4(8) . . . . ?
C19 C14 C15 C16 -5.0(14) . . . . ?
P1 C14 C15 C16 174.9(8) . . . . ?
C14 C15 C16 C17 3.3(16) . . . . ?
C15 C16 C17 C18 -1.2(17) . . . . ?
C16 C17 C18 C19 0.7(16) . . . . ?
C15 C14 C19 C18 4.7(14) . . . . ?
P1 C14 C19 C18 -175.2(7) . . . . ?
C17 C18 C19 C14 -2.6(15) . . . . ?
C1 P2 C20 C21 -92.8(8) . . . . ?
C26 P2 C20 C21 35.0(8) . . . . ?
S2 P2 C20 C21 154.1(7) . . . . ?
C1 P2 C20 C25 88.1(8) . . . . ?
C26 P2 C20 C25 -144.0(7) . . . . ?
S2 P2 C20 C25 -24.9(8) . . . . ?
C25 C20 C21 C22 -0.2(14) . . . . ?
P2 C20 C21 C22 -179.3(8) . . . . ?
C20 C21 C22 C23 -1.8(16) . . . . ?
C21 C22 C23 C24 3.5(17) . . . . ?
C22 C23 C24 C25 -3.2(16) . . . . ?
C23 C24 C25 C20 1.2(15) . . . . ?
C21 C20 C25 C24 0.5(14) . . . . ?
P2 C20 C25 C24 179.6(7) . . . . ?
C1 P2 C26 C31 -146.5(7) . . . . ?
C20 P2 C26 C31 84.2(8) . . . . ?
S2 P2 C26 C31 -34.3(8) . . . . ?
C1 P2 C26 C27 35.5(9) . . . . ?
C20 P2 C26 C27 -93.8(9) . . . . ?
S2 P2 C26 C27 147.7(7) . . . . ?
C31 C26 C27 C28 0.7(15) . . . . ?
P2 C26 C27 C28 178.7(8) . . . . ?
C26 C27 C28 C29 0.1(17) . . . . ?
C27 C28 C29 C30 -2.5(19) . . . . ?
C28 C29 C30 C31 3.9(19) . . . . ?
C27 C26 C31 C30 0.7(14) . . . . ?
P2 C26 C31 C30 -177.3(8) . . . . ?
C29 C30 C31 C26 -3.0(16) . . . . ?
C51 P4 C32 P3 32.4(8) . . . . ?
C57 P4 C32 P3 -89.6(7) . . . . ?
S4 P4 C32 P3 151.4(6) . . . . ?
C51 P4 C32 Fe3 164.6(5) . . . . ?
C57 P4 C32 Fe3 42.6(6) . . . . ?
S4 P4 C32 Fe3 -76.4(5) . . . . ?
C51 P4 C32 Fe4 -113.7(4) . . . . ?
C57 P4 C32 Fe4 124.4(4) . . . . ?
S4 P4 C32 Fe4 5.4(4) . . . . ?
C39 P3 C32 P4 35.7(8) . . . . ?
C45 P3 C32 P4 -87.9(7) . . . . ?
S3 P3 C32 P4 153.6(6) . . . . ?
C39 P3 C32 Fe3 -103.2(4) . . . . ?
C45 P3 C32 Fe3 133.2(4) . . . . ?
S3 P3 C32 Fe3 14.7(3) . . . . ?
C39 P3 C32 Fe4 174.6(5) . . . . ?
C45 P3 C32 Fe4 51.0(7) . . . . ?
S3 P3 C32 Fe4 -67.5(5) . . . . ?
C32 P3 C39 C44 -71.3(9) . . . . ?
C45 P3 C39 C44 57.3(9) . . . . ?
S3 P3 C39 C44 178.9(7) . . . . ?
C32 P3 C39 C40 106.0(8) . . . . ?
C45 P3 C39 C40 -125.4(7) . . . . ?
S3 P3 C39 C40 -3.8(8) . . . . ?
C44 C39 C40 C41 2.2(14) . . . . ?
P3 C39 C40 C41 -175.2(8) . . . . ?
C39 C40 C41 C42 -1.5(16) . . . . ?
C40 C41 C42 C43 0.0(16) . . . . ?
C41 C42 C43 C44 0.8(16) . . . . ?
C40 C39 C44 C43 -1.5(14) . . . . ?
P3 C39 C44 C43 175.8(7) . . . . ?
C42 C43 C44 C39 0.0(15) . . . . ?
C32 P3 C45 C46 104.6(9) . . . . ?
C39 P3 C45 C46 -21.2(9) . . . . ?
S3 P3 C45 C46 -143.6(8) . . . . ?
C32 P3 C45 C50 -77.8(9) . . . . ?
C39 P3 C45 C50 156.4(8) . . . . ?
S3 P3 C45 C50 34.1(9) . . . . ?
C50 C45 C46 C47 3.3(15) . . . . ?
P3 C45 C46 C47 -179.1(8) . . . . ?
C45 C46 C47 C48 -2.3(17) . . . . ?
C46 C47 C48 C49 1.1(19) . . . . ?
C47 C48 C49 C50 -0.9(19) . . . . ?
C46 C45 C50 C49 -3.2(16) . . . . ?
P3 C45 C50 C49 179.1(9) . . . . ?
C48 C49 C50 C45 2.0(18) . . . . ?
C32 P4 C51 C52 -135.4(8) . . . . ?
C57 P4 C51 C52 -8.4(10) . . . . ?
S4 P4 C51 C52 111.7(9) . . . . ?
C32 P4 C51 C56 44.6(9) . . . . ?
C57 P4 C51 C56 171.5(7) . . . . ?
S4 P4 C51 C56 -68.4(8) . . . . ?
C56 C51 C52 C53 -2.1(16) . . . . ?
P4 C51 C52 C53 177.8(9) . . . . ?
C51 C52 C53 C54 2.3(17) . . . . ?
C52 C53 C54 C55 -2.4(17) . . . . ?
C53 C54 C55 C56 2.4(16) . . . . ?
C54 C55 C56 C51 -2.3(15) . . . . ?
C52 C51 C56 C55 2.1(14) . . . . ?
P4 C51 C56 C55 -177.8(8) . . . . ?
C32 P4 C57 C62 -128.8(8) . . . . ?
C51 P4 C57 C62 103.9(8) . . . . ?
S4 P4 C57 C62 -16.1(9) . . . . ?
C32 P4 C57 C58 54.6(9) . . . . ?
C51 P4 C57 C58 -72.7(9) . . . . ?
S4 P4 C57 C58 167.3(7) . . . . ?
C62 C57 C58 C59 1.7(15) . . . . ?
P4 C57 C58 C59 178.2(8) . . . . ?
C57 C58 C59 C60 0.4(17) . . . . ?
C58 C59 C60 C61 -3.0(19) . . . . ?
C59 C60 C61 C62 4(2) . . . . ?
C58 C57 C62 C61 -1.1(16) . . . . ?
P4 C57 C62 C61 -177.7(8) . . . . ?
C60 C61 C62 C57 -1.6(18) . . . . ?
